data_2207416
loop_
_publ_author_name
'Harrison, William T. A.'
'Anilkumar, H. G.'
'Yathirajan, H. S.'
'Sadashivamurthy, B.'
'Basaravaju, Y. B.'

_publ_section_title
;
 3-Chloro-4-hydroxy-4'-methylbenzophenone
;
_journal_coeditor_code AC6218
_journal_issue 12
_journal_name_full 'Acta Crystallographica Section E'
_journal_page_first o4146
_journal_page_last o4148
_journal_paper_doi 10.1107/S1600536805036780
_journal_volume 61
_journal_year 2005
_chemical_formula_iupac 'C14 H11 Cl O2'
_chemical_formula_moiety 'C14 H11 Cl O2'
_chemical_formula_sum 'C14 H11 Cl O2'
_chemical_formula_weight 246.68
_chemical_name_systematic
;
3-Chloro-4-hydroxy-4'-methylbenzophenone
;
_space_group_IT_number 2
_symmetry_cell_setting triclinic
_symmetry_space_group_name_Hall '-P 1'
_symmetry_space_group_name_H-M 'P -1'
_atom_sites_solution_hydrogens 'difmap (O-H) and geom (others)'
_atom_sites_solution_primary direct
_atom_sites_solution_secondary difmap
_audit_creation_method SHELXL-97
_cell_angle_alpha 86.124(3)
_cell_angle_beta 83.804(3)
_cell_angle_gamma 77.290(3)
_cell_formula_units_Z 2
_cell_length_a 7.1062(3)
_cell_length_b 8.5441(5)
_cell_length_c 9.8766(6)
_cell_measurement_reflns_used 2534
_cell_measurement_temperature 120(2)
_cell_measurement_theta_max 27.48
_cell_measurement_theta_min 2.91
_cell_volume 580.96(6)
_computing_cell_refinement 'SCALEPACK (Otwinowski & Minor, 1997)'
_computing_data_collection 'COLLECT (Nonius, 1998)'
_computing_data_reduction
;
SCALEPACK and DENZO (Otwinowski & Minor, 1997) and SORTAV (Blessing,
1995)
;
_computing_molecular_graphics 'ORTEP-3 (Farrugia, 1997)'
_computing_publication_material 'SHELXL97 '
_computing_structure_refinement 'SHELXL97 (Sheldrick, 1997)'
_computing_structure_solution 'SHELXS97 (Sheldrick, 1997)'
_diffrn_ambient_temperature 120(2)
_diffrn_measured_fraction_theta_full 0.981
_diffrn_measured_fraction_theta_max 0.981
_diffrn_measurement_device_type 'Nonius KappaCCD'
_diffrn_measurement_method \w
_diffrn_radiation_monochromator graphite
_diffrn_radiation_source 'fine-focus sealed tube'
_diffrn_radiation_type MoK\a
_diffrn_radiation_wavelength 0.71073
_diffrn_reflns_av_R_equivalents 0.0481
_diffrn_reflns_av_sigmaI/netI 0.0479
_diffrn_reflns_limit_h_max 9
_diffrn_reflns_limit_h_min -9
_diffrn_reflns_limit_k_max 11
_diffrn_reflns_limit_k_min -11
_diffrn_reflns_limit_l_max 12
_diffrn_reflns_limit_l_min -12
_diffrn_reflns_number 11199
_diffrn_reflns_theta_full 27.76
_diffrn_reflns_theta_max 27.76
_diffrn_reflns_theta_min 3.28
_diffrn_standards_decay_% 0
_diffrn_standards_number 0
_exptl_absorpt_coefficient_mu 0.314
_exptl_absorpt_correction_T_max 0.969
_exptl_absorpt_correction_T_min 0.906
_exptl_absorpt_correction_type multi-scan
_exptl_absorpt_process_details '(SADABS; Bruker, 2003)'
_exptl_crystal_colour colourless
_exptl_crystal_density_diffrn 1.410
_exptl_crystal_density_method 'not measured'
_exptl_crystal_description 'cut block'
_exptl_crystal_F_000 256
_exptl_crystal_size_max 0.32
_exptl_crystal_size_mid 0.16
_exptl_crystal_size_min 0.10
_refine_diff_density_max 0.254
_refine_diff_density_min -0.351
_refine_ls_extinction_method none
_refine_ls_goodness_of_fit_ref 1.047
_refine_ls_hydrogen_treatment mixed
_refine_ls_matrix_type full
_refine_ls_number_parameters 158
_refine_ls_number_reflns 2684
_refine_ls_number_restraints 0
_refine_ls_restrained_S_all 1.047
_refine_ls_R_factor_all 0.0660
_refine_ls_R_factor_gt 0.0414
_refine_ls_shift/su_max 0.000
_refine_ls_shift/su_mean 0.000
_refine_ls_structure_factor_coef Fsqd
_refine_ls_weighting_details 'calc w=1/[\s^2^(Fo^2^)+(0.0595P)^2^+0.1677P] where P=(Fo^2^+2Fc^2^)/3'
_refine_ls_weighting_scheme calc
_refine_ls_wR_factor_gt 0.1024
_refine_ls_wR_factor_ref 0.1149
_reflns_number_gt 2037
_reflns_number_total 2684
_reflns_threshold_expression I>2\s(I)
_cod_data_source_file ac6218.cif
_cod_data_source_block I
_cod_original_cell_volume 580.96(5)
_cod_database_code 2207416
_cod_database_fobs_code 2207416

loop_
_symmetry_equiv_pos_as_xyz
'x, y, z'
'-x, -y, -z'

loop_
_atom_site_label
_atom_site_fract_x
_atom_site_fract_y
_atom_site_fract_z
_atom_site_U_iso_or_equiv
_atom_site_adp_type
_atom_site_calc_flag
_atom_site_refinement_flags
_atom_site_occupancy
_atom_site_type_symbol
C1 0.8691(2) 0.7775(2) -0.13871(18) 0.0173(4) Uani d . 1 C
H2 0.9198 0.8558 -0.1953 0.021 Uiso calc R 1 H
C2 0.8806(2) 0.6279(2) -0.18629(17) 0.0169(4) Uani d . 1 C
C3 0.8048(2) 0.5108(2) -0.10592(18) 0.0171(4) Uani d . 1 C
C4 0.7215(2) 0.5473(2) 0.02553(18) 0.0179(4) Uani d . 1 C
H4 0.6712 0.4686 0.0820 0.021 Uiso calc R 1 H
C5 0.7113(2) 0.6977(2) 0.07467(18) 0.0176(4) Uani d . 1 C
H5 0.6550 0.7208 0.1647 0.021 Uiso calc R 1 H
C6 0.7830(2) 0.8149(2) -0.00730(17) 0.0164(4) Uani d . 1 C
C7 0.7567(2) 0.9819(2) 0.03481(18) 0.0175(4) Uani d . 1 C
C8 0.7257(2) 1.0217(2) 0.18041(18) 0.0171(4) Uani d . 1 C
C9 0.8176(3) 0.9232(2) 0.28295(18) 0.0188(4) Uani d . 1 C
H9 0.8970 0.8213 0.2621 0.023 Uiso calc R 1 H
C10 0.7929(3) 0.9743(2) 0.41554(19) 0.0213(4) Uani d . 1 C
H10 0.8573 0.9070 0.4845 0.026 Uiso calc R 1 H
C11 0.6753(3) 1.1224(2) 0.44931(19) 0.0225(4) Uani d . 1 C
C12 0.5813(3) 1.2185(2) 0.34659(19) 0.0219(4) Uani d . 1 C
H12 0.4984 1.3189 0.3680 0.026 Uiso calc R 1 H
C13 0.6067(2) 1.1701(2) 0.21448(18) 0.0186(4) Uani d . 1 C
H13 0.5428 1.2382 0.1457 0.022 Uiso calc R 1 H
C14 0.6528(3) 1.1784(3) 0.5928(2) 0.0324(5) Uani d . 1 C
H14A 0.5353 1.2631 0.6058 0.049 Uiso calc R 1 H
H14B 0.7659 1.2207 0.6083 0.049 Uiso calc R 1 H
H14C 0.6426 1.0879 0.6576 0.049 Uiso calc R 1 H
O1 0.81397(19) 0.36984(15) -0.16234(13) 0.0220(3) Uani d . 1 O
H1 0.780(3) 0.308(3) -0.108(2) 0.026 Uiso d . 1 H
O2 0.75791(19) 1.09033(14) -0.05454(13) 0.0235(3) Uani d . 1 O
Cl1 0.99046(7) 0.58148(5) -0.34839(5) 0.02638(17) Uani d . 1 Cl

loop_
_atom_site_aniso_label
_atom_site_aniso_U_11
_atom_site_aniso_U_22
_atom_site_aniso_U_33
_atom_site_aniso_U_12
_atom_site_aniso_U_13
_atom_site_aniso_U_23
C1 0.0197(9) 0.0155(8) 0.0175(9) -0.0062(7) -0.0020(7) 0.0008(7)
C2 0.0189(9) 0.0175(9) 0.0138(9) -0.0020(7) -0.0013(7) -0.0027(7)
C3 0.0182(8) 0.0122(8) 0.0215(9) -0.0023(7) -0.0055(7) -0.0035(7)
C4 0.0195(9) 0.0163(9) 0.0191(9) -0.0066(7) -0.0029(7) 0.0017(7)
C5 0.0188(9) 0.0182(9) 0.0157(9) -0.0037(7) -0.0015(7) -0.0012(7)
C6 0.0176(9) 0.0162(8) 0.0156(9) -0.0029(7) -0.0034(7) -0.0020(7)
C7 0.0174(9) 0.0164(9) 0.0196(9) -0.0051(7) -0.0010(7) -0.0025(7)
C8 0.0188(8) 0.0157(8) 0.0188(9) -0.0078(7) -0.0015(7) -0.0027(7)
C9 0.0202(9) 0.0167(9) 0.0203(9) -0.0053(7) -0.0008(7) -0.0033(7)
C10 0.0236(9) 0.0219(9) 0.0203(10) -0.0077(8) -0.0047(7) -0.0002(7)
C11 0.0224(9) 0.0277(10) 0.0203(10) -0.0114(8) 0.0019(7) -0.0082(8)
C12 0.0221(9) 0.0171(9) 0.0266(10) -0.0040(8) 0.0006(8) -0.0079(8)
C13 0.0189(9) 0.0160(8) 0.0217(10) -0.0045(7) -0.0029(7) -0.0023(7)
C14 0.0344(11) 0.0406(12) 0.0239(11) -0.0101(10) 0.0013(9) -0.0137(9)
O1 0.0331(8) 0.0122(6) 0.0218(7) -0.0071(6) -0.0003(6) -0.0035(5)
O2 0.0368(8) 0.0146(6) 0.0192(7) -0.0063(6) -0.0012(6) 0.0000(5)
Cl1 0.0371(3) 0.0229(3) 0.0189(3) -0.0084(2) 0.00578(19) -0.00673(18)

loop_
_atom_type_symbol
_atom_type_description
_atom_type_scat_dispersion_real
_atom_type_scat_dispersion_imag
_atom_type_scat_source
C C 0.0033 0.0016 'International Tables Vol C Tables 4.2.6.8 and 6.1.1.4'
H H 0.0000 0.0000 'International Tables Vol C Tables 4.2.6.8 and 6.1.1.4'
O O 0.0106 0.0060 'International Tables Vol C Tables 4.2.6.8 and 6.1.1.4'
Cl Cl 0.1484 0.1585 'International Tables Vol C Tables 4.2.6.8 and 6.1.1.4'

loop_
_geom_angle_atom_site_label_1
_geom_angle_atom_site_label_2
_geom_angle_atom_site_label_3
_geom_angle
C2 C1 C6 120.31(16)
C2 C1 H2 119.8
C6 C1 H2 119.8
C1 C2 C3 121.09(16)
C1 C2 Cl1 120.04(14)
C3 C2 Cl1 118.87(13)
O1 C3 C4 124.00(16)
O1 C3 C2 117.39(16)
C4 C3 C2 118.60(15)
C5 C4 C3 120.55(16)
C5 C4 H4 119.7
C3 C4 H4 119.7
C4 C5 C6 120.45(16)
C4 C5 H5 119.8
C6 C5 H5 119.8
C5 C6 C1 118.97(15)
C5 C6 C7 122.40(16)
C1 C6 C7 118.42(15)
O2 C7 C6 118.64(15)
O2 C7 C8 119.70(15)
C6 C7 C8 121.65(15)
C9 C8 C13 118.79(16)
C9 C8 C7 123.28(16)
C13 C8 C7 117.82(15)
C10 C9 C8 119.97(17)
C10 C9 H9 120.0
C8 C9 H9 120.0
C9 C10 C11 121.24(17)
C9 C10 H10 119.4
C11 C10 H10 119.4
C10 C11 C12 118.31(17)
C10 C11 C14 120.88(18)
C12 C11 C14 120.80(17)
C13 C12 C11 120.97(17)
C13 C12 H12 119.5
C11 C12 H12 119.5
C12 C13 C8 120.71(17)
C12 C13 H13 119.6
C8 C13 H13 119.6
C11 C14 H14A 109.5
C11 C14 H14B 109.5
H14A C14 H14B 109.5
C11 C14 H14C 109.5
H14A C14 H14C 109.5
H14B C14 H14C 109.5
C3 O1 H1 110.8(17)

loop_
_geom_bond_atom_site_label_1
_geom_bond_atom_site_label_2
_geom_bond_distance
C1 C2 1.374(2)
C1 C6 1.400(2)
C1 H2 0.9500
C2 C3 1.400(2)
C2 Cl1 1.7349(17)
C3 O1 1.346(2)
C3 C4 1.393(2)
C4 C5 1.388(2)
C4 H4 0.9500
C5 C6 1.395(2)
C5 H5 0.9500
C6 C7 1.480(2)
C7 O2 1.236(2)
C7 C8 1.482(2)
C8 C9 1.395(2)
C8 C13 1.400(2)
C9 C10 1.389(3)
C9 H9 0.9500
C10 C11 1.393(3)
C10 H10 0.9500
C11 C12 1.394(3)
C11 C14 1.507(3)
C12 C13 1.377(3)
C12 H12 0.9500
C13 H13 0.9500
C14 H14A 0.9800
C14 H14B 0.9800
C14 H14C 0.9800
O1 H1 0.78(2)

loop_
_geom_hbond_atom_site_label_D
_geom_hbond_atom_site_label_H
_geom_hbond_atom_site_label_A
_geom_hbond_site_symmetry_A
_geom_hbond_distance_DH
_geom_hbond_distance_HA
_geom_hbond_distance_DA
_geom_hbond_angle_DHA
O1 H1 O2 1_545 0.78(2) 1.93(2) 2.6418(17) 150(2)
C9 H9 O1 2_765 0.95 2.48 3.375(2) 157
C13 H13 Cg1 2_675 0.95 2.59 3.3908(17) 142

loop_
_geom_torsion_atom_site_label_1
_geom_torsion_atom_site_label_2
_geom_torsion_atom_site_label_3
_geom_torsion_atom_site_label_4
_geom_torsion
C6 C1 C2 C3 0.8(3)
C6 C1 C2 Cl1 -179.11(12)
C1 C2 C3 O1 177.04(16)
Cl1 C2 C3 O1 -3.0(2)
C1 C2 C3 C4 -1.7(3)
Cl1 C2 C3 C4 178.26(13)
O1 C3 C4 C5 -177.62(16)
C2 C3 C4 C5 1.0(3)
C3 C4 C5 C6 0.5(3)
C4 C5 C6 C1 -1.4(3)
C4 C5 C6 C7 173.28(16)
C2 C1 C6 C5 0.7(3)
C2 C1 C6 C7 -174.16(15)
C5 C6 C7 O2 -154.18(17)
C1 C6 C7 O2 20.5(2)
C5 C6 C7 C8 24.7(3)
C1 C6 C7 C8 -160.64(15)
O2 C7 C8 C9 -144.16(17)
C6 C7 C8 C9 37.0(2)
O2 C7 C8 C13 32.0(2)
C6 C7 C8 C13 -146.81(16)
C13 C8 C9 C10 -1.1(2)
C7 C8 C9 C10 175.03(16)
C8 C9 C10 C11 0.8(3)
C9 C10 C11 C12 0.4(3)
C9 C10 C11 C14 -178.65(17)
C10 C11 C12 C13 -1.3(3)
C14 C11 C12 C13 177.77(17)
C11 C12 C13 C8 1.0(3)
C9 C8 C13 C12 0.3(3)
C7 C8 C13 C12 -176.10(15)

loop_
_cod_related_entry_id
_cod_related_entry_database
_cod_related_entry_code
1 ChemSpider 21126965
